data_2227893
loop_
_publ_author_name
'Ustaba\,s, Re\,sat'
'\,Coruh, Ufuk'
'\"Unl\"uer, Dilek'
'H\"okelek, Tuncer'
'Ermi\,s, Emel'

_publ_section_title
;
 3,3'-Dimethyl-4,4'-(hexane-1,6-diyl)bis[1<i>H</i>-1,2,4-triazol-5(4<i>H</i>)-one]
;
_journal_coeditor_code PK2267
_journal_issue 10
_journal_name_full 'Acta Crystallographica Section E'
_journal_page_first o2615
_journal_paper_doi 10.1107/S1600536810037311
_journal_volume 66
_journal_year 2010
_chemical_formula_iupac 'C12 H20 N6 O2'
_chemical_formula_moiety 'C12 H20 N6 O2'
_chemical_formula_sum 'C12 H20 N6 O2'
_chemical_formula_weight 280.34
_chemical_name_systematic
;
3,3'-Dimethyl-4,4'-(hexane-1,6-diyl)bis[1<i>H</i>-1,2,4-triazol-
5(4<i>H</i>)-one]
;
_space_group_IT_number 2
_symmetry_cell_setting triclinic
_symmetry_space_group_name_Hall '-P 1'
_symmetry_space_group_name_H-M 'P -1'
_atom_sites_solution_hydrogens geom
_atom_sites_solution_primary direct
_atom_sites_solution_secondary difmap
_cell_angle_alpha 93.299(2)
_cell_angle_beta 109.578(2)
_cell_angle_gamma 94.707(2)
_cell_formula_units_Z 1
_cell_length_a 6.3641(2)
_cell_length_b 7.3034(2)
_cell_length_c 7.7774(2)
_cell_measurement_reflns_used 1309
_cell_measurement_temperature 101(2)
_cell_measurement_theta_max 28.29
_cell_measurement_theta_min 2.79
_cell_volume 338.047(17)
_computing_cell_refinement 'SAINT (Bruker, 2007)'
_computing_data_collection 'APEX2 (Bruker, 2007)'
_computing_data_reduction 'SAINT (Bruker, 2007)'
_computing_molecular_graphics 'ORTEP-3 for Windows (Farrugia, 1997)'
_computing_publication_material 'WinGX (Farrugia, 1999)'
_computing_structure_refinement 'SHELXL97 (Sheldrick, 2008)'
_computing_structure_solution 'SHELXS97 (Sheldrick, 2008)'
_diffrn_ambient_temperature 101(2)
_diffrn_measured_fraction_theta_full 0.991
_diffrn_measured_fraction_theta_max 0.991
_diffrn_measurement_device_type 'Bruker Kappa APEXII CCD area-detector'
_diffrn_measurement_method '\f and \w scans'
_diffrn_radiation_monochromator graphite
_diffrn_radiation_source 'fine-focus sealed tube'
_diffrn_radiation_type MoK\a
_diffrn_radiation_wavelength 0.71073
_diffrn_reflns_av_R_equivalents 0.0329
_diffrn_reflns_av_sigmaI/netI 0.0374
_diffrn_reflns_limit_h_max 8
_diffrn_reflns_limit_h_min -8
_diffrn_reflns_limit_k_max 9
_diffrn_reflns_limit_k_min -9
_diffrn_reflns_limit_l_max 10
_diffrn_reflns_limit_l_min -10
_diffrn_reflns_number 6074
_diffrn_reflns_theta_full 28.29
_diffrn_reflns_theta_max 28.29
_diffrn_reflns_theta_min 2.79
_diffrn_standards_number 0
_exptl_absorpt_coefficient_mu 0.099
_exptl_absorpt_correction_T_max 0.9883
_exptl_absorpt_correction_T_min 0.9617
_exptl_absorpt_correction_type multi-scan
_exptl_absorpt_process_details '(SADABS; Bruker, 2007)'
_exptl_crystal_colour colorless
_exptl_crystal_density_diffrn 1.377
_exptl_crystal_density_method 'not measured'
_exptl_crystal_description rod-shaped
_exptl_crystal_F_000 150
_exptl_crystal_size_max 0.40
_exptl_crystal_size_mid 0.16
_exptl_crystal_size_min 0.12
_refine_diff_density_max 0.324
_refine_diff_density_min -0.284
_refine_ls_extinction_method none
_refine_ls_goodness_of_fit_ref 1.031
_refine_ls_hydrogen_treatment refall
_refine_ls_matrix_type full
_refine_ls_number_parameters 131
_refine_ls_number_reflns 1673
_refine_ls_number_restraints 0
_refine_ls_restrained_S_all 1.031
_refine_ls_R_factor_all 0.0566
_refine_ls_R_factor_gt 0.0410
_refine_ls_shift/su_max 0.000
_refine_ls_shift/su_mean 0.000
_refine_ls_structure_factor_coef Fsqd
_refine_ls_weighting_details 'calc w=1/[\s^2^(Fo^2^)+(0.0620P)^2^+0.0594P] where P=(Fo^2^+2Fc^2^)/3'
_refine_ls_weighting_scheme calc
_refine_ls_wR_factor_gt 0.1029
_refine_ls_wR_factor_ref 0.1121
_reflns_number_gt 1309
_reflns_number_total 1673
_reflns_threshold_expression I>2\s(I)
_cod_data_source_file pk2267.cif
_cod_data_source_block I
_cod_database_code 2227893
_cod_database_fobs_code 2227893

loop_
_symmetry_equiv_pos_as_xyz
'x, y, z'
'-x, -y, -z'

loop_
_atom_site_type_symbol
_atom_site_label
_atom_site_fract_x
_atom_site_fract_y
_atom_site_fract_z
_atom_site_U_iso_or_equiv
_atom_site_adp_type
_atom_site_calc_flag
_atom_site_refinement_flags
_atom_site_occupancy
_atom_site_disorder_assembly
_atom_site_disorder_group
O O1 0.49741(15) 0.02539(13) 0.76514(13) 0.0199(3) Uani d . 1 . .
N N1 0.84928(18) 0.18555(15) 0.81036(15) 0.0159(3) Uani d . 1 . .
N N2 0.98018(18) 0.22436(15) 1.11442(15) 0.0183(3) Uani d . 1 . .
N N3 0.76344(18) 0.13460(15) 1.04956(15) 0.0173(3) Uani d . 1 . .
C C1 0.6815(2) 0.10507(17) 0.86549(18) 0.0162(3) Uani d . 1 . .
C C2 0.8354(2) 0.1878(2) 0.61861(18) 0.0189(3) Uani d . 1 . .
C C3 0.7642(2) 0.36813(19) 0.54057(19) 0.0202(3) Uani d . 1 . .
C C4 0.5280(2) 0.40487(19) 0.53108(19) 0.0193(3) Uani d . 1 . .
C C5 1.0248(2) 0.25341(17) 0.96590(18) 0.0166(3) Uani d . 1 . .
C C6 1.2408(2) 0.3456(2) 0.9639(2) 0.0207(3) Uani d . 1 . .
H H21 0.981(3) 0.163(2) 0.609(2) 0.019(4) Uiso d . 1 . .
H H61 1.220(3) 0.461(3) 0.914(2) 0.030(4) Uiso d . 1 . .
H H32 0.772(3) 0.361(2) 0.415(2) 0.025(4) Uiso d . 1 . .
H H41 0.512(3) 0.397(2) 0.655(2) 0.018(4) Uiso d . 1 . .
H H31 0.876(3) 0.476(2) 0.614(2) 0.028(4) Uiso d . 1 . .
H H42 0.414(3) 0.309(2) 0.446(2) 0.022(4) Uiso d . 1 . .
H H22 0.732(3) 0.087(2) 0.551(2) 0.025(4) Uiso d . 1 . .
H H3 0.696(3) 0.089(2) 1.125(3) 0.036(5) Uiso d . 1 . .
H H62 1.310(3) 0.273(3) 0.887(3) 0.035(5) Uiso d . 1 . .
H H63 1.348(3) 0.368(3) 1.093(3) 0.041(5) Uiso d . 1 . .

loop_
_atom_site_aniso_label
_atom_site_aniso_U_11
_atom_site_aniso_U_22
_atom_site_aniso_U_33
_atom_site_aniso_U_12
_atom_site_aniso_U_13
_atom_site_aniso_U_23
O1 0.0140(5) 0.0240(5) 0.0184(5) -0.0042(4) 0.0030(4) 0.0004(4)
N1 0.0126(6) 0.0162(6) 0.0181(6) 0.0005(4) 0.0043(5) 0.0024(4)
N2 0.0123(6) 0.0186(6) 0.0213(6) -0.0005(4) 0.0028(5) 0.0012(4)
N3 0.0127(6) 0.0192(6) 0.0183(6) -0.0006(4) 0.0035(5) 0.0026(4)
C1 0.0134(6) 0.0150(6) 0.0197(7) 0.0028(5) 0.0047(5) 0.0025(5)
C2 0.0156(7) 0.0230(7) 0.0169(7) -0.0009(6) 0.0049(5) -0.0001(5)
C3 0.0163(7) 0.0237(7) 0.0202(7) -0.0017(6) 0.0065(6) 0.0039(6)
C4 0.0160(7) 0.0213(7) 0.0184(7) -0.0029(5) 0.0039(6) 0.0035(5)
C5 0.0130(6) 0.0153(6) 0.0198(7) 0.0033(5) 0.0028(5) 0.0018(5)
C6 0.0131(7) 0.0208(7) 0.0261(8) -0.0005(5) 0.0045(6) 0.0021(6)

loop_
_atom_type_symbol
_atom_type_description
_atom_type_scat_dispersion_real
_atom_type_scat_dispersion_imag
_atom_type_scat_source
C C 0.0033 0.0016 'International Tables Vol C Tables 4.2.6.8 and 6.1.1.4'
H H 0.0000 0.0000 'International Tables Vol C Tables 4.2.6.8 and 6.1.1.4'
N N 0.0061 0.0033 'International Tables Vol C Tables 4.2.6.8 and 6.1.1.4'
O O 0.0106 0.0060 'International Tables Vol C Tables 4.2.6.8 and 6.1.1.4'

loop_
_geom_angle_atom_site_label_1
_geom_angle_atom_site_label_2
_geom_angle_atom_site_label_3
_geom_angle_site_symmetry_1
_geom_angle_site_symmetry_3
_geom_angle
_geom_angle_publ_flag
C5 N1 C1 . . 107.39(11) ?
C5 N1 C2 . . 128.60(11) ?
C1 N1 C2 . . 123.98(11) ?
C5 N2 N3 . . 103.79(11) ?
C1 N3 N2 . . 112.63(11) ?
C1 N3 H3 . . 124.9(12) ?
N2 N3 H3 . . 122.0(12) ?
O1 C1 N3 . . 128.98(12) ?
O1 C1 N1 . . 126.86(12) ?
N3 C1 N1 . . 104.16(11) ?
N1 C2 C3 . . 112.31(11) ?
N1 C2 H21 . . 108.9(9) ?
C3 C2 H21 . . 111.3(9) ?
N1 C2 H22 . . 107.6(10) ?
C3 C2 H22 . . 110.7(10) ?
H21 C2 H22 . . 105.8(13) ?
C2 C3 C4 . . 114.14(11) ?
C2 C3 H32 . . 106.5(9) ?
C4 C3 H32 . . 109.1(9) ?
C2 C3 H31 . . 110.3(10) ?
C4 C3 H31 . . 109.3(9) ?
H32 C3 H31 . . 107.2(13) ?
C3 C4 C4 . 2_666 112.27(14) ?
C3 C4 H41 . . 110.2(9) ?
C4 C4 H41 2_666 . 108.2(8) ?
C3 C4 H42 . . 110.5(9) ?
C4 C4 H42 2_666 . 109.0(9) ?
H41 C4 H42 . . 106.5(13) ?
N2 C5 N1 . . 111.99(11) ?
N2 C5 C6 . . 124.26(13) ?
N1 C5 C6 . . 123.74(12) ?
C5 C6 H61 . . 110.6(10) ?
C5 C6 H62 . . 113.5(10) ?
H61 C6 H62 . . 105.9(14) ?
C5 C6 H63 . . 108.9(11) ?
H61 C6 H63 . . 108.3(15) ?
H62 C6 H63 . . 109.6(14) ?

loop_
_geom_bond_atom_site_label_1
_geom_bond_atom_site_label_2
_geom_bond_site_symmetry_2
_geom_bond_distance
_geom_bond_publ_flag
O1 C1 . 1.2421(16) ?
N1 C5 . 1.3751(17) ?
N1 C1 . 1.3794(16) ?
N1 C2 . 1.4653(16) ?
N2 C5 . 1.3031(17) ?
N2 N3 . 1.3907(15) ?
N3 C1 . 1.3467(18) ?
N3 H3 . 0.902(19) ?
C2 C3 . 1.521(2) ?
C2 H21 . 0.985(15) ?
C2 H22 . 0.945(18) ?
C3 C4 . 1.5271(19) ?
C3 H32 . 0.991(16) ?
C3 H31 . 1.017(18) ?
C4 C4 2_666 1.528(3) ?
C4 H41 . 1.007(15) ?
C4 H42 . 1.000(17) ?
C5 C6 . 1.4856(19) ?
C6 H61 . 0.952(18) ?
C6 H62 . 1.006(18) ?
C6 H63 . 1.00(2) ?

loop_
_geom_hbond_atom_site_label_D
_geom_hbond_atom_site_label_H
_geom_hbond_atom_site_label_A
_geom_hbond_site_symmetry_A
_geom_hbond_distance_DH
_geom_hbond_distance_HA
_geom_hbond_distance_DA
_geom_hbond_angle_DHA
_geom_hbond_publ_flag
N3 H3 O1 2_657 0.90(2) 1.89(2) 2.7707(15) 167(2) yes

loop_
_geom_torsion_atom_site_label_1
_geom_torsion_atom_site_label_2
_geom_torsion_atom_site_label_3
_geom_torsion_atom_site_label_4
_geom_torsion_site_symmetry_1
_geom_torsion_site_symmetry_2
_geom_torsion_site_symmetry_3
_geom_torsion_site_symmetry_4
_geom_torsion
_geom_torsion_publ_flag
C5 N2 N3 C1 . . . . 1.87(14) ?
N2 N3 C1 O1 . . . . 178.11(12) ?
N2 N3 C1 N1 . . . . -2.33(14) ?
C5 N1 C1 O1 . . . . -178.57(12) ?
C2 N1 C1 O1 . . . . -0.5(2) ?
C5 N1 C1 N3 . . . . 1.86(13) ?
C2 N1 C1 N3 . . . . 179.93(11) ?
C5 N1 C2 C3 . . . . -84.62(16) ?
C1 N1 C2 C3 . . . . 97.73(14) ?
N1 C2 C3 C4 . . . . -64.04(15) ?
C2 C3 C4 C4 . . . 2_666 174.64(14) ?
N3 N2 C5 N1 . . . . -0.58(14) ?
N3 N2 C5 C6 . . . . -179.47(12) ?
C1 N1 C5 N2 . . . . -0.81(15) ?
C2 N1 C5 N2 . . . . -178.77(12) ?
C1 N1 C5 C6 . . . . 178.09(12) ?
C2 N1 C5 C6 . . . . 0.1(2) ?
